data_2004784
loop_
_publ_author_name
'Champness, N. R.'
'Hopkins, A. M.'
'Reid, G.'

_publ_section_title
;
 <i>trans</i>-[Mo(CO)~4~{P(OMe)~3~}~2~]
;
_journal_issue 4
_journal_name_full 'Acta Crystallographica Section C'
_journal_page_first 797
_journal_page_last 799
_journal_paper_doi 10.1107/S010827019501479X
_journal_volume 52
_journal_year 1996
_chemical_formula_iupac '[Mo (C3 H9 O3 P1)2 (C1 O1)4]'
_chemical_formula_moiety 'C10 H18 Mo O10 P2'
_chemical_formula_structural '[Mo(CO)~4~{P(OMe)~3~}~2~]'
_chemical_formula_sum 'C10 H18 Mo O10 P2'
_chemical_formula_weight 456.13
_space_group_IT_number 14
_symmetry_cell_setting monoclinic
_symmetry_space_group_name_Hall '-P 2yn'
_symmetry_space_group_name_H-M 'P 1 21/n 1'
_audit_creation_method 'from TEXRAY.INF file'
_cell_angle_alpha 90
_cell_angle_beta 104.05(3)
_cell_angle_gamma 90
_cell_formula_units_Z 2
_cell_length_a 6.992(3)
_cell_length_b 13.356(5)
_cell_length_c 9.521(3)
_cell_measurement_reflns_used 25
_cell_measurement_temperature 150.0
_cell_measurement_theta_max 25.0
_cell_measurement_theta_min 24.35
_cell_volume 862.5(6)
_computing_cell_refinement 'MSC/AFC Diffractometer Control Software'
_computing_data_collection
;
MSC/AFC Diffractometer Control Software
(Molecular Structure Corporation, 1988)
;
_computing_data_reduction 'TEXSAN (Molecular Structure Corporation, 1992)'
_computing_publication_material TEXSAN
_computing_structure_refinement TEXSAN
_computing_structure_solution 'direct methods SHELXS86 (Sheldrick, 1990)'
_diffrn_ambient_temperature 423.2
_diffrn_measurement_device 'Rigaku AFC7S'
_diffrn_measurement_method \w/2\q
_diffrn_radiation_monochromator graphite
_diffrn_radiation_source 'X-ray tube'
_diffrn_radiation_type MoK\a
_diffrn_radiation_wavelength 0.71073
_diffrn_reflns_av_R_equivalents 0.023
_diffrn_reflns_limit_h_max 8
_diffrn_reflns_limit_h_min 0
_diffrn_reflns_limit_k_max 15
_diffrn_reflns_limit_k_min 0
_diffrn_reflns_limit_l_max 10
_diffrn_reflns_limit_l_min -11
_diffrn_reflns_number 1735
_diffrn_reflns_theta_max 25.0
_diffrn_reflns_theta_min 2.50
_diffrn_standards_decay_% 0.61
_diffrn_standards_interval_count 150
_diffrn_standards_number 3
_exptl_absorpt_coefficient_mu 0.989
_exptl_absorpt_correction_T_max 1.000
_exptl_absorpt_correction_T_min 0.868
_exptl_absorpt_correction_type 'empirical via \y scans (TEXSAN; Molecular Structure Corporation, 1992)'
_exptl_absorpt_process_details psi-scan
_exptl_crystal_colour 'pale yellow'
_exptl_crystal_density_diffrn 1.756
_exptl_crystal_description block
_exptl_crystal_F_000 460
_exptl_crystal_size_max 0.30
_exptl_crystal_size_mid 0.25
_exptl_crystal_size_min 0.15
_refine_diff_density_max 0.64
_refine_diff_density_min '-1.18 (within 1\%A of Mo)'
_refine_ls_extinction_method none
_refine_ls_goodness_of_fit_all 2.870
_refine_ls_goodness_of_fit_obs 3.083
_refine_ls_hydrogen_treatment noref
_refine_ls_matrix_type full
_refine_ls_number_parameters 106
_refine_ls_number_reflns 1413
_refine_ls_number_restraints 0
_refine_ls_R_factor_all 0.0314
_refine_ls_R_factor_obs 0.0290
_refine_ls_shift/esd_max 0.006
_refine_ls_structure_factor_coef F
_refine_ls_weighting_details 'w = 1/\s^2^(F)'
_refine_ls_weighting_scheme calc
_refine_ls_wR_factor_all 0.0365
_refine_ls_wR_factor_obs 0.0363
_reflns_number_observed 1413
_reflns_number_total 1603
_reflns_observed_criterion I>=3\s(I)
_cod_data_source_file mu1224.cif
_cod_data_source_block mopome
_cod_depositor_comments
;
The following automatic conversions were performed:

'_refine_ls_weighting_scheme' value 'w = 1/\s^2^(F)' was changed to
'calc'. New tag '_refine_ls_weighting_details' was created. The value
of the new tag was set to 'w = 1/\s^2^(F)'.

Automatic conversion script
Id: cif_fix_values 3143 2015-03-26 13:38:13Z robertas 
;
_cod_original_cell_volume 862.5(5)
_cod_original_sg_symbol_H-M 'P 21/n'
_cod_database_code 2004784

loop_
_symmetry_equiv_pos_as_xyz
'   +x,   +y,   +z'
1/2-x,1/2+y,1/2-z
'   -x,   -y,   -z'
1/2+x,1/2-y,1/2+z

loop_
_atom_site_aniso_label
_atom_site_aniso_U_11
_atom_site_aniso_U_22
_atom_site_aniso_U_33
_atom_site_aniso_U_12
_atom_site_aniso_U_13
_atom_site_aniso_U_23
Mo 0.0157(2) 0.0149(2) 0.0131(2) -0.00030(10) 0.0016(2) -0.00010(10)
P(1) 0.0161(4) 0.0163(4) 0.0153(4) -0.0011(3) 0.0017(3) 0.0003(3)
O(1) 0.0380(10) 0.0290(10) 0.0300(10) -0.0070(10) 0.0130(10) 0.0050(10)
O(2) 0.0250(10) 0.0320(10) 0.039(2) 0.0100(10) 0.0070(10) 0.0030(10)
O(3) 0.0150(10) 0.0270(10) 0.0190(10) 0.0009(9) 0.0005(9) 0.0028(10)
O(4) 0.0180(10) 0.0260(10) 0.0160(10) -0.0042(10) 0.0041(9) -0.0049(9)
O(5) 0.0230(10) 0.0160(10) 0.0250(10) -0.0018(9) 0.0023(10) 0.0008(10)
C(1) 0.020(2) 0.024(2) 0.013(2) -0.0010(10) 0.0040(10) -0.0030(10)
C(2) 0.028(2) 0.018(2) 0.015(2) -0.0040(10) 0.0020(10) 0.0010(10)
C(3) 0.015(2) 0.033(2) 0.026(2) -0.0010(10) 0.0020(10) -0.002(2)
C(4) 0.029(2) 0.029(2) 0.019(2) -0.0030(10) 0.0070(10) -0.0070(10)
C(5) 0.038(2) 0.018(2) 0.025(2) 0.004(2) 0.006(2) 0.0030(10)

loop_
_atom_site_label
_atom_site_fract_x
_atom_site_fract_y
_atom_site_fract_z
_atom_site_U_iso_or_equiv
_atom_site_thermal_displace_type
Mo 0 0 0 .01490(10) Uij
P(1) .12420(10) .08862(6) .22614(9) .0162(2) Uij
O(1) .1450(4) .1682(2) -0.1878(3) .0317(7) Uij
O(2) .4035(4) -0.1162(2) .0196(3) .0326(7) Uij
O(3) .3162(3) .0490(2) .3418(2) .0211(6) Uij
O(4) -.0307(3) .0856(2) .3246(2) .0200(6) Uij
O(5) .1896(3) .2043(2) .2274(2) .0221(6) Uij
C(1) .0936(5) .1080(2) -0.1198(3) .0191(8) Uij
C(2) .2587(5) -.0742(2) .0148(3) .0209(9) Uij
C(3) .5099(5) .0590(3) .3135(4) .0256(9) Uij
C(4) .0116(5) .1333(3) .4665(4) .0254(9) Uij
C(5) .0547(5) .2776(2) .1466(4) .0277(10) Uij
H(1) .5392 .1274 .3013 .0308 Uiso
H(2) .5152 .0231 .2274 .0308 Uiso
H(3) .6087 .0320 .3922 .0308 Uiso
H(4) .1260 .1044 .5280 .0325 Uiso
H(5) -0.0972 .1246 .5097 .0325 Uiso
H(6) .0333 .2034 .4574 .0325 Uiso
H(7) -0.0633 .2785 .1812 .0343 Uiso
H(8) .1126 .3419 .1583 .0343 Uiso
H(9) .0204 .2601 .0467 .0343 Uiso

loop_
_atom_type_symbol
_atom_type_scat_dispersion_real
_atom_type_scat_dispersion_imag
_atom_type_scat_source
C 0.003 0.002 'International Tables'
H 0.000 0.000 'International Tables'
Mo -1.683 0.686 'International Tables'
O 0.011 0.006 'International Tables'
P 0.102 0.094 'International Tables'

loop_
_geom_angle_atom_site_label_1
_geom_angle_atom_site_label_2
_geom_angle_atom_site_label_3
_geom_angle_site_symmetry_1
_geom_angle_site_symmetry_3
_geom_angle
_geom_angle_publ_flag
P(1) Mo P(1) . 3_555 180.0 no
P(1) Mo C(1) . . 93.30(9) yes
P(1) Mo C(1) . 3_555 86.70(9) no
P(1) Mo C(2) . . 93.12(9) yes
P(1) Mo C(2) . 3_555 86.88(9) no
P(1) Mo C(1) 3_555 . 86.70(9) no
P(1) Mo C(1) 3_555 3_555 93.30(9) no
P(1) Mo C(2) 3_555 . 86.88(9) no
P(1) Mo C(2) 3_555 3_555 93.12(9) no
C(1) Mo C(1) . 3_555 180.0 no
C(1) Mo C(2) . . 89.00(10) yes
C(1) Mo C(2) . 3_555 91.00(10) no
C(1) Mo C(2) 3_555 . 91.00(10) no
C(1) Mo C(2) 3_555 3_555 89.00(10) no
C(2) Mo C(2) . 3_555 180.0 no
Mo P(1) O(3) . . 120.52(9) yes
Mo P(1) O(4) . . 111.16(9) yes
Mo P(1) O(5) . . 121.02(9) yes
O(3) P(1) O(4) . . 99.30(10) yes
O(3) P(1) O(5) . . 97.00(10) yes
O(4) P(1) O(5) . . 104.60(10) yes
P(1) O(3) C(3) . . 120.3(2) yes
P(1) O(4) C(4) . . 121.3(2) yes
P(1) O(5) C(5) . . 119.9(2) yes
Mo C(1) O(1) . . 179.6(3) yes
Mo C(2) O(2) . . 178.2(3) yes

loop_
_geom_bond_atom_site_label_1
_geom_bond_atom_site_label_2
_geom_bond_site_symmetry_2
_geom_bond_distance
_geom_bond_publ_flag
Mo P(1) . 2.4256(8) yes
Mo P(1) 3_555 2.4256(8) no
Mo C(1) . 2.041(3) yes
Mo C(1) 3_555 2.041(3) no
Mo C(2) . 2.037(4) yes
Mo C(2) 3_555 2.037(4) no
P(1) O(3) . 1.606(2) yes
P(1) O(4) . 1.595(2) yes
P(1) O(5) . 1.611(2) yes
O(1) C(1) . 1.145(4) yes
O(2) C(2) . 1.149(4) yes
O(3) C(3) . 1.451(4) yes
O(4) C(4) . 1.458(4) yes
O(5) C(5) . 1.445(4) yes
